data_7063666
loop_
_publ_author_name
'Jana, Narayan Ch.'
'Das, Mainak'
'Brand\~ao, Paula'
'Ortega-Castro, Joaqu\'in'
'Frontera, Antonio'
'Ray, Partha Pratim'
'Panja, Anangamohan'

_publ_section_title
;
 Impact of isomeric ligands on molecular stacking and semiconducting
 behavior in square planar Ni(ii) complexes
;
_journal_issue 11
_journal_name_full 'New Journal of Chemistry'
_journal_page_first 4557
_journal_page_last 4570
_journal_paper_doi 10.1039/D5NJ00020C
_journal_volume 49
_journal_year 2025
_chemical_formula_moiety 'C24 H28 N2 Ni O4, H2 O'
_chemical_formula_sum 'C24 H30 N2 Ni O5'
_chemical_formula_weight 485.21
_space_group_crystal_system monoclinic
_space_group_IT_number 14
_space_group_name_Hall '-P 2yn'
_space_group_name_H-M_alt 'P 1 21/n 1'
_atom_sites_solution_hydrogens mixed
_atom_sites_solution_primary dual
_audit_creation_date 2024-12-08
_audit_creation_method
;
Olex2 1.5
(compiled 2024.02.16 svn.r378c4104 for OlexSys, GUI svn.r6928)
;
_audit_update_record
;
2025-02-13 deposited with the CCDC.	2025-02-17 downloaded from the CCDC.
;
_cell_angle_alpha 90
_cell_angle_beta 94.284(4)
_cell_angle_gamma 90
_cell_formula_units_Z 4
_cell_length_a 13.9644(12)
_cell_length_b 7.8387(4)
_cell_length_c 19.9931(14)
_cell_measurement_reflns_used 560
_cell_measurement_temperature 150(2)
_cell_measurement_theta_max 25.26
_cell_measurement_theta_min 2.98
_cell_volume 2182.4(3)
_computing_cell_refinement Bruker
_computing_data_collection Bruker
_computing_data_reduction Bruker
_computing_molecular_graphics 'Olex2 1.5 (Dolomanov et al., 2009)'
_computing_publication_material 'Olex2 1.5 (Dolomanov et al., 2009)'
_computing_structure_refinement 'SHELXL 2016/6 (Sheldrick, 2015)'
_computing_structure_solution 'SHELXT 2014/5 (Sheldrick, 2014)'
_diffrn_ambient_temperature 150.00
_diffrn_measured_fraction_theta_full 0.998
_diffrn_measured_fraction_theta_max 0.998
_diffrn_measurement_device_type CCD
_diffrn_measurement_method 'omega and phi scans'
_diffrn_radiation_type MoK\a
_diffrn_radiation_wavelength 0.71073
_diffrn_reflns_av_R_equivalents 0.0671
_diffrn_reflns_av_unetI/netI 0.0354
_diffrn_reflns_Laue_measured_fraction_full 0.998
_diffrn_reflns_Laue_measured_fraction_max 0.998
_diffrn_reflns_limit_h_max 19
_diffrn_reflns_limit_h_min -19
_diffrn_reflns_limit_k_max 11
_diffrn_reflns_limit_k_min -11
_diffrn_reflns_limit_l_max 28
_diffrn_reflns_limit_l_min -28
_diffrn_reflns_number 54758
_diffrn_reflns_point_group_measured_fraction_full 0.998
_diffrn_reflns_point_group_measured_fraction_max 0.998
_diffrn_reflns_theta_full 25.242
_diffrn_reflns_theta_max 30.548
_diffrn_reflns_theta_min 2.792
_exptl_absorpt_coefficient_mu 0.929
_exptl_absorpt_correction_T_max 0.7458
_exptl_absorpt_correction_T_min 0.6929
_exptl_absorpt_correction_type multi-scan
_exptl_absorpt_process_details sadabs
_exptl_crystal_colour brown
_exptl_crystal_colour_primary brown
_exptl_crystal_density_diffrn 1.477
_exptl_crystal_description block
_exptl_crystal_F_000 1024
_exptl_crystal_size_max 0.16
_exptl_crystal_size_mid 0.08
_exptl_crystal_size_min 0.02
_refine_diff_density_max 0.683
_refine_diff_density_min -0.369
_refine_diff_density_rms 0.059
_refine_ls_extinction_method none
_refine_ls_goodness_of_fit_ref 1.047
_refine_ls_hydrogen_treatment constr
_refine_ls_matrix_type full
_refine_ls_number_parameters 296
_refine_ls_number_reflns 6664
_refine_ls_number_restraints 0
_refine_ls_restrained_S_all 1.047
_refine_ls_R_factor_all 0.0395
_refine_ls_R_factor_gt 0.0320
_refine_ls_shift/su_max 0.004
_refine_ls_shift/su_mean 0.000
_refine_ls_structure_factor_coef Fsqd
_refine_ls_weighting_details 'w=1/[\s^2^(Fo^2^)+(0.0298P)^2^+1.2003P] where P=(Fo^2^+2Fc^2^)/3'
_refine_ls_weighting_scheme calc
_refine_ls_wR_factor_gt 0.0779
_refine_ls_wR_factor_ref 0.0816
_reflns_Friedel_coverage 0.000
_reflns_number_gt 5798
_reflns_number_total 6664
_reflns_threshold_expression 'I > 2\s(I)'
_cod_data_source_file d5nj00020c2.cif
_cod_data_source_block complex-1
_cod_depositor_comments 'Adding full bibliography for 7063666--7063667.cif.'
_cod_database_code 7063666
_shelx_shelxl_version_number 2016/6
_shelx_space_group_comment
;
The symmetry employed for this shelxl refinement is uniquely defined
by the following loop, which should always be used as a source of
symmetry information in preference to the above space-group names.
They are only intended as comments.
;
_shelx_estimated_absorpt_t_max 0.982
_shelx_estimated_absorpt_t_min 0.866
_olex2_refinement_description
;
1. Fixed Uiso
 At 1.2 times of:
  All C(H) groups, All C(H,H) groups
 At 1.5 times of:
  All C(H,H,H) groups, All O(H,H) groups
2.a Free rotating group:
 O5(H5A,H5B)
2.b Ternary CH refined with riding coordinates:
 C10(H10), C15(H15)
2.c Secondary CH2 refined with riding coordinates:
 C11(H11A,H11B), C12(H12A,H12B), C14(H14A,H14B), C13(H13A,H13B)
2.d Aromatic/amide H refined with riding coordinates:
 C22(H22), C16(H16), C20(H20), C9(H9), C3(H3), C5(H5)
2.e Idealised Me refined as rotating group:
 C7(H7A,H7B,H7C), C23(H23A,H23B,H23C), C8(H8A,H8B,H8C), C24(H24A,H24B,H24C)
;
_olex2_submission_special_instructions 'No special instructions were received'

loop_
_space_group_symop_operation_xyz
'x, y, z'
'-x+1/2, y+1/2, -z+1/2'
'-x, -y, -z'
'x-1/2, -y-1/2, z-1/2'

loop_
_atom_site_label
_atom_site_type_symbol
_atom_site_fract_x
_atom_site_fract_y
_atom_site_fract_z
_atom_site_U_iso_or_equiv
_atom_site_adp_type
_atom_site_occupancy
_atom_site_site_symmetry_order
_atom_site_calc_flag
_atom_site_refinement_flags_posn
_atom_site_refinement_flags_adp
_atom_site_refinement_flags_occupancy
_atom_site_disorder_assembly
_atom_site_disorder_group
Ni1 Ni 0.49668(2) 0.29517(2) 0.52768(2) 0.01514(5) Uani 1 1 d . . . . .
O3 O 0.60817(7) 0.22121(12) 0.49068(5) 0.01872(19) Uani 1 1 d . . . . .
O1 O 0.57821(7) 0.36904(13) 0.59993(5) 0.01924(19) Uani 1 1 d . . . . .
O2 O 0.71649(7) 0.44120(14) 0.69129(5) 0.0241(2) Uani 1 1 d . . . . .
O4 O 0.77982(7) 0.18061(14) 0.45010(5) 0.0246(2) Uani 1 1 d . . . . .
O5 O 0.77591(9) 0.21507(18) 0.59354(6) 0.0378(3) Uani 1 1 d G . . . .
H5A H 0.737041 0.274447 0.616403 0.057 Uiso 1 1 d G U . . .
H5B H 0.747902 0.211146 0.553224 0.057 Uiso 1 1 d G U . . .
N2 N 0.41442(8) 0.19975(15) 0.46010(6) 0.0190(2) Uani 1 1 d . . . . .
N1 N 0.38653(8) 0.38484(15) 0.56089(6) 0.0187(2) Uani 1 1 d . . . . .
C18 C 0.61323(9) 0.14403(17) 0.43289(6) 0.0169(2) Uani 1 1 d . . . . .
C1 C 0.55311(10) 0.44575(17) 0.65418(7) 0.0178(2) Uani 1 1 d . . . . .
C17 C 0.53447(10) 0.07985(17) 0.39276(7) 0.0187(2) Uani 1 1 d . . . . .
C22 C 0.54746(11) -0.01022(19) 0.33276(7) 0.0224(3) Uani 1 1 d . . . . .
H22 H 0.492921 -0.054845 0.307362 0.027 Uiso 1 1 calc R U . . .
C2 C 0.62553(10) 0.48871(18) 0.70573(7) 0.0199(3) Uani 1 1 d . . . . .
C16 C 0.43838(10) 0.10717(19) 0.41083(7) 0.0211(3) Uani 1 1 d . . . . .
H16 H 0.388123 0.052457 0.384281 0.025 Uiso 1 1 calc R U . . .
C6 C 0.45833(10) 0.49223(18) 0.66648(7) 0.0199(3) Uani 1 1 d . . . . .
C19 C 0.70594(10) 0.11754(17) 0.40839(7) 0.0188(2) Uani 1 1 d . . . . .
C10 C 0.30272(10) 0.38018(19) 0.51070(7) 0.0221(3) Uani 1 1 d . . . . .
H10 H 0.309635 0.475711 0.478264 0.026 Uiso 1 1 calc R U . . .
C20 C 0.71681(10) 0.03241(18) 0.34928(7) 0.0218(3) Uani 1 1 d . . . . .
H20 H 0.779301 0.018374 0.334297 0.026 Uiso 1 1 calc R U . . .
C15 C 0.31141(10) 0.21337(18) 0.47328(7) 0.0207(3) Uani 1 1 d . . . . .
H15 H 0.295747 0.118029 0.503853 0.025 Uiso 1 1 calc R U . . .
C21 C 0.63689(11) -0.03456(19) 0.31042(7) 0.0239(3) Uani 1 1 d . . . . .
C9 C 0.38040(10) 0.46110(18) 0.61735(7) 0.0213(3) Uani 1 1 d . . . . .
H9 H 0.318681 0.500243 0.627339 0.026 Uiso 1 1 calc R U . . .
C3 C 0.60423(11) 0.57203(19) 0.76343(7) 0.0227(3) Uani 1 1 d . . . . .
H3 H 0.654461 0.597391 0.796632 0.027 Uiso 1 1 calc R U . . .
C11 C 0.20354(10) 0.3933(2) 0.53739(8) 0.0260(3) Uani 1 1 d . . . . .
H11A H 0.197973 0.501770 0.562186 0.031 Uiso 1 1 calc R U . . .
H11B H 0.193770 0.297830 0.568558 0.031 Uiso 1 1 calc R U . . .
C4 C 0.50933(11) 0.62046(19) 0.77420(7) 0.0244(3) Uani 1 1 d . . . . .
C7 C 0.79488(11) 0.4974(2) 0.73540(8) 0.0278(3) Uani 1 1 d . . . . .
H7A H 0.855446 0.466978 0.716639 0.042 Uiso 1 1 calc R U . . .
H7B H 0.791676 0.442464 0.779205 0.042 Uiso 1 1 calc R U . . .
H7C H 0.791480 0.621496 0.740724 0.042 Uiso 1 1 calc R U . . .
C5 C 0.43847(11) 0.57997(19) 0.72574(7) 0.0239(3) Uani 1 1 d . . . . .
H5 H 0.374116 0.611685 0.732093 0.029 Uiso 1 1 calc R U . . .
C12 C 0.12738(11) 0.3866(2) 0.47806(10) 0.0357(4) Uani 1 1 d . . . . .
H12A H 0.062754 0.386936 0.495315 0.043 Uiso 1 1 calc R U . . .
H12B H 0.132989 0.490054 0.450189 0.043 Uiso 1 1 calc R U . . .
C14 C 0.23941(10) 0.2093(2) 0.41209(8) 0.0254(3) Uani 1 1 d . . . . .
H14A H 0.244893 0.099842 0.387983 0.030 Uiso 1 1 calc R U . . .
H14B H 0.253316 0.303093 0.381095 0.030 Uiso 1 1 calc R U . . .
C23 C 0.87543(11) 0.1532(2) 0.43246(9) 0.0303(3) Uani 1 1 d . . . . .
H23A H 0.884658 0.210355 0.389826 0.045 Uiso 1 1 calc R U . . .
H23B H 0.886799 0.030547 0.427819 0.045 Uiso 1 1 calc R U . . .
H23C H 0.920712 0.199817 0.467598 0.045 Uiso 1 1 calc R U . . .
C8 C 0.48907(13) 0.7205(2) 0.83607(9) 0.0337(4) Uani 1 1 d . . . . .
H8A H 0.524713 0.670301 0.875341 0.051 Uiso 1 1 calc R U . . .
H8B H 0.420124 0.716834 0.842181 0.051 Uiso 1 1 calc R U . . .
H8C H 0.509227 0.839170 0.830862 0.051 Uiso 1 1 calc R U . . .
C24 C 0.65089(13) -0.1297(3) 0.24628(8) 0.0352(4) Uani 1 1 d . . . . .
H24A H 0.590131 -0.182689 0.229693 0.053 Uiso 1 1 calc R U . . .
H24B H 0.699778 -0.218266 0.254908 0.053 Uiso 1 1 calc R U . . .
H24C H 0.671844 -0.049895 0.212575 0.053 Uiso 1 1 calc R U . . .
C13 C 0.13764(11) 0.2291(2) 0.43458(9) 0.0325(3) Uani 1 1 d . . . . .
H13A H 0.091734 0.237106 0.394507 0.039 Uiso 1 1 calc R U . . .
H13B H 0.121022 0.126547 0.460172 0.039 Uiso 1 1 calc R U . . .

loop_
_atom_site_aniso_label
_atom_site_aniso_U_11
_atom_site_aniso_U_22
_atom_site_aniso_U_33
_atom_site_aniso_U_23
_atom_site_aniso_U_13
_atom_site_aniso_U_12
Ni1 0.01346(8) 0.01729(9) 0.01462(8) 0.00012(6) 0.00061(6) 0.00035(6)
O3 0.0160(4) 0.0230(5) 0.0172(4) -0.0021(4) 0.0013(3) 0.0008(4)
O1 0.0170(4) 0.0241(5) 0.0165(4) -0.0039(4) 0.0004(3) -0.0001(4)
O2 0.0193(5) 0.0304(5) 0.0220(5) -0.0065(4) -0.0031(4) 0.0019(4)
O4 0.0163(5) 0.0310(5) 0.0267(5) -0.0056(4) 0.0030(4) -0.0014(4)
O5 0.0383(7) 0.0450(7) 0.0282(6) -0.0104(5) -0.0092(5) 0.0177(6)
N2 0.0158(5) 0.0235(6) 0.0176(5) 0.0004(4) 0.0003(4) 0.0006(4)
N1 0.0158(5) 0.0194(5) 0.0210(5) -0.0007(4) 0.0013(4) -0.0004(4)
C18 0.0181(6) 0.0169(6) 0.0158(6) 0.0025(5) 0.0015(4) 0.0010(5)
C1 0.0201(6) 0.0173(6) 0.0162(6) 0.0004(4) 0.0019(5) -0.0011(5)
C17 0.0198(6) 0.0195(6) 0.0167(6) 0.0002(5) 0.0009(5) 0.0014(5)
C22 0.0228(7) 0.0253(7) 0.0187(6) -0.0023(5) -0.0002(5) 0.0007(5)
C2 0.0201(6) 0.0206(6) 0.0190(6) 0.0004(5) 0.0009(5) -0.0004(5)
C16 0.0183(6) 0.0266(7) 0.0180(6) -0.0017(5) -0.0019(5) 0.0008(5)
C6 0.0197(6) 0.0201(6) 0.0202(6) -0.0014(5) 0.0034(5) -0.0022(5)
C19 0.0184(6) 0.0187(6) 0.0195(6) 0.0019(5) 0.0019(5) 0.0003(5)
C10 0.0169(6) 0.0231(6) 0.0259(7) 0.0010(5) -0.0003(5) 0.0009(5)
C20 0.0220(6) 0.0233(6) 0.0208(6) 0.0010(5) 0.0053(5) 0.0022(5)
C15 0.0173(6) 0.0226(6) 0.0219(6) 0.0016(5) 0.0005(5) -0.0007(5)
C21 0.0284(7) 0.0249(7) 0.0186(6) -0.0022(5) 0.0034(5) 0.0016(5)
C9 0.0174(6) 0.0224(6) 0.0246(7) -0.0019(5) 0.0046(5) 0.0001(5)
C3 0.0266(7) 0.0237(6) 0.0178(6) -0.0011(5) 0.0009(5) -0.0032(5)
C11 0.0160(6) 0.0276(7) 0.0347(8) -0.0051(6) 0.0031(5) 0.0009(5)
C4 0.0286(7) 0.0252(7) 0.0201(6) -0.0037(5) 0.0068(5) -0.0049(6)
C7 0.0229(7) 0.0347(8) 0.0248(7) -0.0036(6) -0.0060(6) 0.0003(6)
C5 0.0226(7) 0.0248(7) 0.0251(7) -0.0037(5) 0.0077(5) -0.0020(5)
C12 0.0169(7) 0.0396(9) 0.0498(10) -0.0071(8) -0.0036(7) 0.0047(6)
C14 0.0173(6) 0.0364(8) 0.0220(7) -0.0002(6) -0.0020(5) -0.0005(6)
C23 0.0175(7) 0.0403(9) 0.0335(8) -0.0017(7) 0.0051(6) 0.0016(6)
C8 0.0339(9) 0.0402(9) 0.0283(8) -0.0128(7) 0.0102(7) -0.0066(7)
C24 0.0337(9) 0.0456(10) 0.0272(8) -0.0140(7) 0.0077(6) -0.0013(7)
C13 0.0187(7) 0.0413(9) 0.0370(9) -0.0040(7) -0.0012(6) -0.0010(6)

loop_
_atom_type_symbol
_atom_type_description
_atom_type_scat_dispersion_real
_atom_type_scat_dispersion_imag
_atom_type_scat_source
C C 0.0033 0.0016 'International Tables Vol C Tables 4.2.6.8 and 6.1.1.4'
H H 0.0000 0.0000 'International Tables Vol C Tables 4.2.6.8 and 6.1.1.4'
N N 0.0061 0.0033 'International Tables Vol C Tables 4.2.6.8 and 6.1.1.4'
O O 0.0106 0.0060 'International Tables Vol C Tables 4.2.6.8 and 6.1.1.4'
Ni Ni 0.3393 1.1124 'International Tables Vol C Tables 4.2.6.8 and 6.1.1.4'

loop_
_geom_angle_atom_site_label_1
_geom_angle_atom_site_label_2
_geom_angle_atom_site_label_3
_geom_angle
_geom_angle_site_symmetry_1
_geom_angle_site_symmetry_3
_geom_angle_publ_flag
O1 Ni1 O3 85.66(4) . . ?
O1 Ni1 N2 174.04(5) . . ?
N2 Ni1 O3 94.32(5) . . ?
N1 Ni1 O3 175.50(5) . . ?
N1 Ni1 O1 94.57(5) . . ?
N1 Ni1 N2 85.93(5) . . ?
C18 O3 Ni1 126.49(9) . . ?
C1 O1 Ni1 126.75(9) . . ?
C2 O2 C7 117.77(11) . . ?
C19 O4 C23 118.22(12) . . ?
H5A O5 H5B 104.5 . . ?
C16 N2 Ni1 126.84(10) . . ?
C16 N2 C15 119.11(12) . . ?
C15 N2 Ni1 113.28(9) . . ?
C10 N1 Ni1 112.40(9) . . ?
C9 N1 Ni1 126.92(10) . . ?
C9 N1 C10 120.27(12) . . ?
O3 C18 C17 125.24(12) . . ?
O3 C18 C19 118.54(12) . . ?
C17 C18 C19 116.20(12) . . ?
O1 C1 C2 119.09(12) . . ?
O1 C1 C6 125.08(12) . . ?
C6 C1 C2 115.83(12) . . ?
C18 C17 C22 121.20(12) . . ?
C18 C17 C16 120.71(12) . . ?
C22 C17 C16 118.07(12) . . ?
C17 C22 H22 119.2 . . ?
C21 C22 C17 121.55(13) . . ?
C21 C22 H22 119.2 . . ?
O2 C2 C1 113.57(12) . . ?
O2 C2 C3 124.40(13) . . ?
C3 C2 C1 122.02(13) . . ?
N2 C16 C17 125.41(13) . . ?
N2 C16 H16 117.3 . . ?
C17 C16 H16 117.3 . . ?
C1 C6 C9 120.73(12) . . ?
C1 C6 C5 121.07(13) . . ?
C5 C6 C9 118.09(13) . . ?
O4 C19 C18 113.47(12) . . ?
O4 C19 C20 124.88(12) . . ?
C20 C19 C18 121.63(13) . . ?
N1 C10 H10 108.1 . . ?
N1 C10 C15 105.47(11) . . ?
N1 C10 C11 116.93(12) . . ?
C15 C10 H10 108.1 . . ?
C15 C10 C11 109.84(12) . . ?
C11 C10 H10 108.1 . . ?
C19 C20 H20 119.3 . . ?
C19 C20 C21 121.31(13) . . ?
C21 C20 H20 119.3 . . ?
N2 C15 C10 105.30(11) . . ?
N2 C15 H15 108.3 . . ?
N2 C15 C14 116.45(12) . . ?
C10 C15 H15 108.3 . . ?
C10 C15 C14 109.98(12) . . ?
C14 C15 H15 108.3 . . ?
C22 C21 C20 118.08(13) . . ?
C22 C21 C24 121.65(14) . . ?
C20 C21 C24 120.27(14) . . ?
N1 C9 C6 125.77(13) . . ?
N1 C9 H9 117.1 . . ?
C6 C9 H9 117.1 . . ?
C2 C3 H3 119.3 . . ?
C2 C3 C4 121.31(13) . . ?
C4 C3 H3 119.3 . . ?
C10 C11 H11A 109.9 . . ?
C10 C11 H11B 109.9 . . ?
C10 C11 C12 108.82(13) . . ?
H11A C11 H11B 108.3 . . ?
C12 C11 H11A 109.9 . . ?
C12 C11 H11B 109.9 . . ?
C3 C4 C8 120.05(14) . . ?
C5 C4 C3 117.85(13) . . ?
C5 C4 C8 122.04(14) . . ?
O2 C7 H7A 109.5 . . ?
O2 C7 H7B 109.5 . . ?
O2 C7 H7C 109.5 . . ?
H7A C7 H7B 109.5 . . ?
H7A C7 H7C 109.5 . . ?
H7B C7 H7C 109.5 . . ?
C6 C5 H5 119.0 . . ?
C4 C5 C6 121.90(14) . . ?
C4 C5 H5 119.0 . . ?
C11 C12 H12A 109.1 . . ?
C11 C12 H12B 109.1 . . ?
H12A C12 H12B 107.9 . . ?
C13 C12 C11 112.32(14) . . ?
C13 C12 H12A 109.1 . . ?
C13 C12 H12B 109.1 . . ?
C15 C14 H14A 109.8 . . ?
C15 C14 H14B 109.8 . . ?
C15 C14 C13 109.47(13) . . ?
H14A C14 H14B 108.2 . . ?
C13 C14 H14A 109.8 . . ?
C13 C14 H14B 109.8 . . ?
O4 C23 H23A 109.5 . . ?
O4 C23 H23B 109.5 . . ?
O4 C23 H23C 109.5 . . ?
H23A C23 H23B 109.5 . . ?
H23A C23 H23C 109.5 . . ?
H23B C23 H23C 109.5 . . ?
C4 C8 H8A 109.5 . . ?
C4 C8 H8B 109.5 . . ?
C4 C8 H8C 109.5 . . ?
H8A C8 H8B 109.5 . . ?
H8A C8 H8C 109.5 . . ?
H8B C8 H8C 109.5 . . ?
C21 C24 H24A 109.5 . . ?
C21 C24 H24B 109.5 . . ?
C21 C24 H24C 109.5 . . ?
H24A C24 H24B 109.5 . . ?
H24A C24 H24C 109.5 . . ?
H24B C24 H24C 109.5 . . ?
C12 C13 C14 112.28(14) . . ?
C12 C13 H13A 109.1 . . ?
C12 C13 H13B 109.1 . . ?
C14 C13 H13A 109.1 . . ?
C14 C13 H13B 109.1 . . ?
H13A C13 H13B 107.9 . . ?

loop_
_geom_bond_atom_site_label_1
_geom_bond_atom_site_label_2
_geom_bond_distance
_geom_bond_site_symmetry_2
_geom_bond_publ_flag
Ni1 O3 1.8651(10) . ?
Ni1 O1 1.8634(10) . ?
Ni1 N2 1.8636(12) . ?
Ni1 N1 1.8584(11) . ?
O3 C18 1.3109(16) . ?
O1 C1 1.3108(16) . ?
O2 C2 1.3748(17) . ?
O2 C7 1.4233(17) . ?
O4 C19 1.3695(17) . ?
O4 C23 1.4224(17) . ?
O5 H5A 0.8702 . ?
O5 H5B 0.8699 . ?
N2 C16 1.2876(18) . ?
N2 C15 1.4855(17) . ?
N1 C10 1.4841(18) . ?
N1 C9 1.2857(18) . ?
C18 C17 1.4053(19) . ?
C18 C19 1.4332(18) . ?
C1 C2 1.4292(19) . ?
C1 C6 1.4118(19) . ?
C17 C22 1.4153(19) . ?
C17 C16 1.4316(19) . ?
C22 H22 0.9500 . ?
C22 C21 1.371(2) . ?
C2 C3 1.3773(19) . ?
C16 H16 0.9500 . ?
C6 C9 1.4315(19) . ?
C6 C5 1.4153(19) . ?
C19 C20 1.3753(19) . ?
C10 H10 1.0000 . ?
C10 C15 1.516(2) . ?
C10 C11 1.5244(19) . ?
C20 H20 0.9500 . ?
C20 C21 1.413(2) . ?
C15 H15 1.0000 . ?
C15 C14 1.525(2) . ?
C21 C24 1.509(2) . ?
C9 H9 0.9500 . ?
C3 H3 0.9500 . ?
C3 C4 1.410(2) . ?
C11 H11A 0.9900 . ?
C11 H11B 0.9900 . ?
C11 C12 1.534(2) . ?
C4 C5 1.369(2) . ?
C4 C8 1.509(2) . ?
C7 H7A 0.9800 . ?
C7 H7B 0.9800 . ?
C7 H7C 0.9800 . ?
C5 H5 0.9500 . ?
C12 H12A 0.9900 . ?
C12 H12B 0.9900 . ?
C12 C13 1.523(2) . ?
C14 H14A 0.9900 . ?
C14 H14B 0.9900 . ?
C14 C13 1.530(2) . ?
C23 H23A 0.9800 . ?
C23 H23B 0.9800 . ?
C23 H23C 0.9800 . ?
C8 H8A 0.9800 . ?
C8 H8B 0.9800 . ?
C8 H8C 0.9800 . ?
C24 H24A 0.9800 . ?
C24 H24B 0.9800 . ?
C24 H24C 0.9800 . ?
C13 H13A 0.9900 . ?
C13 H13B 0.9900 . ?

loop_
_geom_torsion_atom_site_label_1
_geom_torsion_atom_site_label_2
_geom_torsion_atom_site_label_3
_geom_torsion_atom_site_label_4
_geom_torsion
_geom_torsion_site_symmetry_1
_geom_torsion_site_symmetry_2
_geom_torsion_site_symmetry_3
_geom_torsion_site_symmetry_4
_geom_torsion_publ_flag
Ni1 O3 C18 C17 -10.20(19) . . . . ?
Ni1 O3 C18 C19 171.51(9) . . . . ?
Ni1 O1 C1 C2 178.01(9) . . . . ?
Ni1 O1 C1 C6 -2.5(2) . . . . ?
Ni1 N2 C16 C17 -9.7(2) . . . . ?
Ni1 N2 C15 C10 33.30(13) . . . . ?
Ni1 N2 C15 C14 155.42(10) . . . . ?
Ni1 N1 C10 C15 37.89(13) . . . . ?
Ni1 N1 C10 C11 160.27(10) . . . . ?
Ni1 N1 C9 C6 -0.1(2) . . . . ?
O3 Ni1 O1 C1 179.66(11) . . . . ?
O3 Ni1 N2 C16 4.22(13) . . . . ?
O3 Ni1 N2 C15 173.97(9) . . . . ?
O3 C18 C17 C22 -176.43(13) . . . . ?
O3 C18 C17 C16 4.9(2) . . . . ?
O3 C18 C19 O4 -0.64(18) . . . . ?
O3 C18 C19 C20 177.77(13) . . . . ?
O1 Ni1 O3 C18 179.43(11) . . . . ?
O1 Ni1 N1 C10 169.69(9) . . . . ?
O1 Ni1 N1 C9 -2.94(13) . . . . ?
O1 C1 C2 O2 -0.28(18) . . . . ?
O1 C1 C2 C3 178.83(13) . . . . ?
O1 C1 C6 C9 -1.8(2) . . . . ?
O1 C1 C6 C5 -177.89(13) . . . . ?
O2 C2 C3 C4 178.50(13) . . . . ?
O4 C19 C20 C21 177.48(13) . . . . ?
N2 Ni1 O3 C18 5.40(11) . . . . ?
N2 Ni1 N1 C10 -16.26(9) . . . . ?
N2 Ni1 N1 C9 171.11(13) . . . . ?
N2 C15 C14 C13 -178.59(13) . . . . ?
N1 Ni1 O1 C1 4.18(12) . . . . ?
N1 Ni1 N2 C16 179.71(13) . . . . ?
N1 Ni1 N2 C15 -10.54(9) . . . . ?
N1 C10 C15 N2 -43.54(14) . . . . ?
N1 C10 C15 C14 -169.76(11) . . . . ?
N1 C10 C11 C12 179.84(13) . . . . ?
C18 C17 C22 C21 -1.8(2) . . . . ?
C18 C17 C16 N2 5.6(2) . . . . ?
C18 C19 C20 C21 -0.7(2) . . . . ?
C1 C2 C3 C4 -0.5(2) . . . . ?
C1 C6 C9 N1 3.1(2) . . . . ?
C1 C6 C5 C4 -1.4(2) . . . . ?
C17 C18 C19 O4 -179.09(12) . . . . ?
C17 C18 C19 C20 -0.68(19) . . . . ?
C17 C22 C21 C20 0.3(2) . . . . ?
C17 C22 C21 C24 -179.66(15) . . . . ?
C22 C17 C16 N2 -173.12(14) . . . . ?
C2 C1 C6 C9 177.76(13) . . . . ?
C2 C1 C6 C5 1.6(2) . . . . ?
C2 C3 C4 C5 0.8(2) . . . . ?
C2 C3 C4 C8 -176.49(14) . . . . ?
C16 N2 C15 C10 -156.08(13) . . . . ?
C16 N2 C15 C14 -33.96(19) . . . . ?
C16 C17 C22 C21 176.90(14) . . . . ?
C6 C1 C2 O2 -179.84(12) . . . . ?
C6 C1 C2 C3 -0.7(2) . . . . ?
C19 C18 C17 C22 1.90(19) . . . . ?
C19 C18 C17 C16 -176.74(12) . . . . ?
C19 C20 C21 C22 0.9(2) . . . . ?
C19 C20 C21 C24 -179.10(15) . . . . ?
C10 N1 C9 C6 -172.18(13) . . . . ?
C10 C15 C14 C13 -58.96(16) . . . . ?
C10 C11 C12 C13 54.88(19) . . . . ?
C15 N2 C16 C17 -178.95(13) . . . . ?
C15 C10 C11 C12 -60.07(16) . . . . ?
C15 C14 C13 C12 53.68(19) . . . . ?
C9 N1 C10 C15 -148.92(13) . . . . ?
C9 N1 C10 C11 -26.54(19) . . . . ?
C9 C6 C5 C4 -177.60(14) . . . . ?
C3 C4 C5 C6 0.1(2) . . . . ?
C11 C10 C15 N2 -170.37(11) . . . . ?
C11 C10 C15 C14 63.41(15) . . . . ?
C11 C12 C13 C14 -52.7(2) . . . . ?
C7 O2 C2 C1 172.17(12) . . . . ?
C7 O2 C2 C3 -6.9(2) . . . . ?
C5 C6 C9 N1 179.37(14) . . . . ?
C23 O4 C19 C18 176.67(13) . . . . ?
C23 O4 C19 C20 -1.7(2) . . . . ?
C8 C4 C5 C6 177.37(15) . . . . ?
